data_2237092
loop_
_publ_author_name
'Ogienko, Mikhail A.'
'Naumov, Dmitry Yu.'
'Konchenko, Sergey N.'

_publ_section_title
;
 Hexacarbonyl-2\k^3^<i>C</i>,3\k^3^<i>C</i>-di-\m~3~-sulfido-tetrakis(tetrahydrofuran-1\k<i>O</i>)calciumdiiron(II)(<i>Fe</i>---<i>Fe</i>)
;
_journal_coeditor_code ZL2517
_journal_issue 12
_journal_name_full 'Acta Crystallographica Section E'
_journal_page_first m1559
_journal_page_last m1560
_journal_paper_doi 10.1107/S1600536812048039
_journal_volume 68
_journal_year 2012
_chemical_formula_iupac '[Ca Fe2 S2 (C4 H8 O)4 (C O)6]'
_chemical_formula_moiety 'C22 H32 Ca Fe2 O10 S2'
_chemical_formula_sum 'C22 H32 Ca Fe2 O10 S2'
_chemical_formula_weight 672.38
_chemical_name_systematic
;
Hexacarbonyl-2\k^3^<i>C</i>,3\k^3^<i>C</i>-di-\m~3~-sulfido-
tetrakis(tetrahydrofuran-1\k<i>O</i>)calciumdiiron(II)(<i>Fe</i>---<i>Fe</i>)
;
_space_group_IT_number 19
_symmetry_cell_setting orthorhombic
_symmetry_space_group_name_Hall 'P 2ac 2ab'
_symmetry_space_group_name_H-M 'P 21 21 21'
_atom_sites_solution_hydrogens geom
_atom_sites_solution_primary direct
_atom_sites_solution_secondary difmap
_audit_creation_method SHELXL-97
_cell_angle_alpha 90.00
_cell_angle_beta 90.00
_cell_angle_gamma 90.00
_cell_formula_units_Z 4
_cell_length_a 10.9189(4)
_cell_length_b 12.4167(5)
_cell_length_c 21.4545(9)
_cell_measurement_reflns_used 7648
_cell_measurement_temperature 150(2)
_cell_measurement_theta_max 26.20
_cell_measurement_theta_min 2.48
_cell_volume 2908.7(2)
_computing_cell_refinement 'SAINT (Bruker, 2004)'
_computing_data_collection 'APEX2 (Bruker, 2004)'
_computing_data_reduction 'SAINT (Bruker, 2004)'
_computing_molecular_graphics 'DIAMOND (Brandenburg, 1999)'
_computing_publication_material 'SHELXTL (Sheldrick, 2008)'
_computing_structure_refinement 'SHELXL97 (Sheldrick, 2008)'
_computing_structure_solution 'SHELXS97 (Sheldrick, 2008)'
_diffrn_ambient_temperature 150(2)
_diffrn_detector_area_resol_mean 25
_diffrn_measured_fraction_theta_full 1.000
_diffrn_measured_fraction_theta_max 1.000
_diffrn_measurement_device_type 'Bruker--Nonius X8 APEX CCD area-detector'
_diffrn_measurement_method '\f scans'
_diffrn_radiation_monochromator graphite
_diffrn_radiation_type MoK\a
_diffrn_radiation_wavelength 0.71073
_diffrn_reflns_av_R_equivalents 0.0331
_diffrn_reflns_av_sigmaI/netI 0.0374
_diffrn_reflns_limit_h_max 11
_diffrn_reflns_limit_h_min -13
_diffrn_reflns_limit_k_max 15
_diffrn_reflns_limit_k_min -13
_diffrn_reflns_limit_l_max 26
_diffrn_reflns_limit_l_min -26
_diffrn_reflns_number 21313
_diffrn_reflns_theta_full 25.50
_diffrn_reflns_theta_max 26.37
_diffrn_reflns_theta_min 1.89
_diffrn_standards_decay_% 0
_diffrn_standards_number 0
_exptl_absorpt_coefficient_mu 1.366
_exptl_absorpt_correction_T_max 0.8986
_exptl_absorpt_correction_T_min 0.7264
_exptl_absorpt_correction_type multi-scan
_exptl_absorpt_process_details '(<i>SADABS</i>; Bruker, 2004)'
_exptl_crystal_colour black
_exptl_crystal_density_diffrn 1.535
_exptl_crystal_density_method 'not measured'
_exptl_crystal_description prism
_exptl_crystal_F_000 1392
_exptl_crystal_size_max 0.25
_exptl_crystal_size_mid 0.11
_exptl_crystal_size_min 0.08
_refine_diff_density_max 0.359
_refine_diff_density_min -0.319
_refine_ls_abs_structure_details 'Flack (1983), 2601 Friedel pairs'
_refine_ls_abs_structure_Flack 0.006(11)
_refine_ls_extinction_method none
_refine_ls_goodness_of_fit_ref 1.008
_refine_ls_hydrogen_treatment constr
_refine_ls_matrix_type full
_refine_ls_number_parameters 334
_refine_ls_number_reflns 5951
_refine_ls_number_restraints 0
_refine_ls_restrained_S_all 1.008
_refine_ls_R_factor_all 0.0345
_refine_ls_R_factor_gt 0.0267
_refine_ls_shift/su_max 0.002
_refine_ls_shift/su_mean 0.000
_refine_ls_structure_factor_coef Fsqd
_refine_ls_weighting_details 'calc w=1/[\s^2^(Fo^2^)+(0.0290P)^2^] where P=(Fo^2^+2Fc^2^)/3'
_refine_ls_weighting_scheme calc
_refine_ls_wR_factor_gt 0.0554
_refine_ls_wR_factor_ref 0.0574
_reflns_number_gt 5319
_reflns_number_total 5951
_reflns_threshold_expression I>2\s(I)
_cod_data_source_file zl2517.cif
_cod_data_source_block I
_cod_database_code 2237092
_cod_database_fobs_code 2237092

loop_
_symmetry_equiv_pos_as_xyz
'x, y, z'
'-x+1/2, -y, z+1/2'
'x+1/2, -y+1/2, -z'
'-x, y+1/2, -z+1/2'

loop_
_atom_site_type_symbol
_atom_site_label
_atom_site_fract_x
_atom_site_fract_y
_atom_site_fract_z
_atom_site_U_iso_or_equiv
_atom_site_adp_type
_atom_site_calc_flag
_atom_site_refinement_flags
_atom_site_occupancy
_atom_site_symmetry_multiplicity
Fe Fe1 0.79820(3) 0.40586(3) 0.674330(16) 0.02253(8) Uani d . 1 1
Fe Fe2 0.82499(3) 0.59531(3) 0.635135(17) 0.02489(9) Uani d . 1 1
Ca Ca1 0.51290(4) 0.49436(4) 0.60998(2) 0.01931(10) Uani d . 1 1
S S1 0.67335(5) 0.54573(5) 0.70434(3) 0.02536(14) Uani d . 1 1
S S2 0.75029(6) 0.45765(5) 0.57341(3) 0.02487(14) Uani d . 1 1
O O1 1.02452(18) 0.32234(16) 0.61922(10) 0.0441(5) Uani d . 1 1
O O2 0.88333(18) 0.40811(19) 0.80361(9) 0.0479(5) Uani d . 1 1
O O3 0.64995(17) 0.21109(14) 0.69010(9) 0.0348(5) Uani d . 1 1
O O4 1.04619(17) 0.58348(18) 0.55847(9) 0.0467(5) Uani d . 1 1
O O5 0.9470(2) 0.68878(18) 0.74443(11) 0.0561(6) Uani d . 1 1
O O6 0.71495(19) 0.78658(16) 0.57777(10) 0.0459(5) Uani d . 1 1
O O11 0.35797(14) 0.48969(14) 0.68605(8) 0.0259(4) Uani d . 1 1
O O21 0.44972(16) 0.30895(12) 0.59998(8) 0.0287(4) Uani d . 1 1
O O31 0.43354(16) 0.49442(14) 0.50679(8) 0.0284(4) Uani d . 1 1
O O41 0.44134(17) 0.67554(12) 0.60327(8) 0.0278(4) Uani d . 1 1
C C1 0.9361(3) 0.3532(2) 0.64150(13) 0.0301(6) Uani d . 1 1
C C2 0.8518(2) 0.4082(2) 0.75288(12) 0.0302(6) Uani d . 1 1
C C3 0.7062(2) 0.2881(2) 0.68292(11) 0.0254(5) Uani d . 1 1
C C4 0.9604(2) 0.5880(2) 0.58892(13) 0.0325(6) Uani d . 1 1
C C5 0.8992(3) 0.6536(2) 0.70162(15) 0.0353(7) Uani d . 1 1
C C6 0.7565(2) 0.7112(2) 0.60022(13) 0.0317(6) Uani d . 1 1
C C12 0.3812(3) 0.4509(2) 0.74846(13) 0.0350(7) Uani d . 1 1
H H12A 0.4171 0.5084 0.7747 0.042 Uiso calc R 1 1
H H12B 0.4378 0.3887 0.7478 0.042 Uiso calc R 1 1
C C13 0.2579(3) 0.4183(3) 0.77249(15) 0.0525(9) Uani d . 1 1
H H13A 0.2547 0.4221 0.8186 0.063 Uiso calc R 1 1
H H13B 0.2365 0.3444 0.7590 0.063 Uiso calc R 1 1
C C14 0.1737(3) 0.5006(3) 0.74314(15) 0.0529(9) Uani d . 1 1
H H14A 0.0893 0.4724 0.7394 0.063 Uiso calc R 1 1
H H14B 0.1722 0.5681 0.7677 0.063 Uiso calc R 1 1
C C15 0.2301(2) 0.5187(2) 0.67990(14) 0.0345(6) Uani d . 1 1
H H15A 0.1895 0.4731 0.6482 0.041 Uiso calc R 1 1
H H15B 0.2218 0.5951 0.6673 0.041 Uiso calc R 1 1
C C22 0.3577(3) 0.2470(2) 0.63353(15) 0.0365(7) Uani d . 1 1
H H22A 0.2800 0.2878 0.6367 0.044 Uiso calc R 1 1
H H22B 0.3865 0.2293 0.6761 0.044 Uiso calc R 1 1
C C23 0.3400(3) 0.1453(2) 0.59526(15) 0.0431(8) Uani d . 1 1
H H23A 0.3138 0.0842 0.6218 0.052 Uiso calc R 1 1
H H23B 0.2790 0.1563 0.5617 0.052 Uiso calc R 1 1
C C24 0.4666(3) 0.1266(2) 0.56874(14) 0.0385(7) Uani d . 1 1
H H24A 0.4635 0.0811 0.5309 0.046 Uiso calc R 1 1
H H24B 0.5214 0.0926 0.5998 0.046 Uiso calc R 1 1
C C25 0.5076(3) 0.2404(2) 0.55347(13) 0.0347(7) Uani d . 1 1
H H25A 0.5979 0.2463 0.5559 0.042 Uiso calc R 1 1
H H25B 0.4811 0.2609 0.5110 0.042 Uiso calc R 1 1
C C32 0.3135(2) 0.4568(2) 0.48866(12) 0.0314(6) Uani d . 1 1
H H32A 0.2548 0.5175 0.4869 0.038 Uiso calc R 1 1
H H32B 0.2828 0.4027 0.5187 0.038 Uiso calc R 1 1
C C33 0.3296(3) 0.4070(3) 0.42478(13) 0.0442(7) Uani d . 1 1
H H33A 0.3264 0.3275 0.4272 0.053 Uiso calc R 1 1
H H33B 0.2651 0.4323 0.3958 0.053 Uiso calc R 1 1
C C34 0.4545(4) 0.4447(4) 0.40367(16) 0.0787(14) Uani d . 1 1
H H34A 0.5097 0.3822 0.3978 0.094 Uiso calc R 1 1
H H34B 0.4478 0.4837 0.3636 0.094 Uiso calc R 1 1
C C35 0.5017(3) 0.5140(3) 0.45056(13) 0.0566(10) Uani d . 1 1
H H35A 0.4928 0.5902 0.4377 0.068 Uiso calc R 1 1
H H35B 0.5898 0.4991 0.4575 0.068 Uiso calc R 1 1
C C42 0.3891(3) 0.7332(2) 0.55093(13) 0.0458(9) Uani d . 1 1
H H42A 0.3244 0.6896 0.5307 0.055 Uiso calc R 1 1
H H42B 0.4530 0.7500 0.5197 0.055 Uiso calc R 1 1
C C43 0.3355(3) 0.8361(2) 0.57789(14) 0.0410(7) Uani d . 1 1
H H43A 0.3371 0.8954 0.5471 0.049 Uiso calc R 1 1
H H43B 0.2504 0.8250 0.5924 0.049 Uiso calc R 1 1
C C44 0.4212(3) 0.8579(2) 0.63176(13) 0.0336(6) Uani d . 1 1
H H44A 0.3818 0.9041 0.6636 0.040 Uiso calc R 1 1
H H44B 0.4977 0.8927 0.6174 0.040 Uiso calc R 1 1
C C45 0.4458(3) 0.7462(2) 0.65700(12) 0.0323(7) Uani d . 1 1
H H45A 0.5272 0.7430 0.6772 0.039 Uiso calc R 1 1
H H45B 0.3826 0.7256 0.6879 0.039 Uiso calc R 1 1

loop_
_atom_site_aniso_label
_atom_site_aniso_U_11
_atom_site_aniso_U_22
_atom_site_aniso_U_33
_atom_site_aniso_U_12
_atom_site_aniso_U_13
_atom_site_aniso_U_23
Fe1 0.02134(17) 0.02364(17) 0.02262(17) -0.00130(15) -0.00090(15) -0.00073(16)
Fe2 0.02297(18) 0.02352(18) 0.02818(19) -0.00199(15) 0.00003(16) -0.00004(16)
Ca1 0.0206(2) 0.0174(2) 0.0200(2) -0.00045(19) -0.0008(2) -0.0010(2)
S1 0.0212(3) 0.0320(3) 0.0229(3) 0.0001(3) -0.0003(3) -0.0069(3)
S2 0.0221(3) 0.0320(3) 0.0205(3) 0.0010(3) 0.0008(3) -0.0038(3)
O1 0.0291(11) 0.0478(12) 0.0555(14) 0.0062(9) 0.0066(10) -0.0083(11)
O2 0.0443(12) 0.0709(14) 0.0286(11) -0.0113(11) -0.0107(9) 0.0019(11)
O3 0.0381(11) 0.0308(10) 0.0355(11) -0.0085(9) 0.0007(9) 0.0050(9)
O4 0.0287(11) 0.0664(15) 0.0450(13) 0.0017(10) 0.0092(10) 0.0121(11)
O5 0.0552(15) 0.0513(14) 0.0618(15) -0.0080(12) -0.0199(13) -0.0194(12)
O6 0.0474(13) 0.0367(12) 0.0536(13) 0.0089(10) 0.0131(11) 0.0177(11)
O11 0.0215(9) 0.0311(9) 0.0251(9) 0.0010(7) 0.0008(7) 0.0064(8)
O21 0.0337(10) 0.0173(8) 0.0351(11) -0.0034(8) 0.0009(8) -0.0027(8)
O31 0.0287(9) 0.0347(9) 0.0216(9) -0.0068(8) -0.0037(7) -0.0046(8)
O41 0.0457(11) 0.0165(8) 0.0211(9) 0.0027(8) -0.0039(8) -0.0005(7)
C1 0.0288(15) 0.0287(14) 0.0327(15) -0.0034(11) -0.0052(13) 0.0009(12)
C2 0.0258(14) 0.0332(14) 0.0317(15) -0.0054(12) 0.0007(11) 0.0002(13)
C3 0.0259(13) 0.0301(14) 0.0201(13) 0.0042(11) -0.0003(11) 0.0015(11)
C4 0.0297(15) 0.0330(15) 0.0348(16) -0.0065(13) -0.0056(13) 0.0094(13)
C5 0.0298(15) 0.0282(14) 0.0481(18) -0.0011(12) -0.0051(14) -0.0031(14)
C6 0.0301(14) 0.0309(15) 0.0343(16) -0.0048(12) 0.0097(13) 0.0020(13)
C12 0.0436(17) 0.0327(15) 0.0286(15) 0.0051(13) -0.0018(12) 0.0076(12)
C13 0.070(2) 0.0479(19) 0.0393(18) -0.0196(18) 0.0223(17) 0.0036(15)
C14 0.0278(16) 0.074(2) 0.057(2) -0.0113(17) 0.0132(15) -0.0199(18)
C15 0.0214(14) 0.0376(16) 0.0444(16) -0.0007(11) -0.0016(12) 0.0003(14)
C22 0.0353(16) 0.0262(14) 0.0481(18) -0.0054(11) 0.0045(14) -0.0005(14)
C23 0.0445(18) 0.0223(14) 0.062(2) -0.0072(13) -0.0101(16) -0.0049(14)
C24 0.0493(19) 0.0211(14) 0.0452(18) 0.0025(12) -0.0067(15) -0.0104(12)
C25 0.0444(18) 0.0262(14) 0.0336(16) 0.0033(12) -0.0011(14) -0.0063(12)
C32 0.0251(13) 0.0353(14) 0.0337(14) 0.0005(12) -0.0032(12) 0.0006(12)
C33 0.0467(18) 0.0561(19) 0.0298(15) -0.0167(17) -0.0119(14) -0.0038(15)
C34 0.083(3) 0.117(3) 0.037(2) -0.055(3) 0.0211(19) -0.026(2)
C35 0.0482(19) 0.093(3) 0.0284(16) -0.0292(19) 0.0058(14) -0.0035(17)
C42 0.085(3) 0.0277(16) 0.0253(16) 0.0141(15) -0.0124(16) 0.0010(12)
C43 0.056(2) 0.0279(15) 0.0388(17) 0.0138(14) -0.0080(15) 0.0006(13)
C44 0.0411(16) 0.0207(13) 0.0388(16) 0.0087(11) -0.0040(14) -0.0054(12)
C45 0.0480(18) 0.0257(14) 0.0232(15) 0.0006(12) -0.0011(12) -0.0066(11)

loop_
_atom_type_symbol
_atom_type_description
_atom_type_scat_dispersion_real
_atom_type_scat_dispersion_imag
_atom_type_scat_source
C C 0.0033 0.0016 'International Tables Vol C Tables 4.2.6.8 and 6.1.1.4'
H H 0.0000 0.0000 'International Tables Vol C Tables 4.2.6.8 and 6.1.1.4'
O O 0.0106 0.0060 'International Tables Vol C Tables 4.2.6.8 and 6.1.1.4'
S S 0.1246 0.1234 'International Tables Vol C Tables 4.2.6.8 and 6.1.1.4'
Ca Ca 0.2262 0.3064 'International Tables Vol C Tables 4.2.6.8 and 6.1.1.4'
Fe Fe 0.3463 0.8444 'International Tables Vol C Tables 4.2.6.8 and 6.1.1.4'

loop_
_geom_angle_atom_site_label_1
_geom_angle_atom_site_label_2
_geom_angle_atom_site_label_3
_geom_angle
C3 Fe1 C2 95.79(12)
C3 Fe1 C1 102.44(11)
C2 Fe1 C1 95.85(12)
C3 Fe1 S1 104.86(8)
C2 Fe1 S1 85.27(9)
C1 Fe1 S1 152.42(9)
C3 Fe1 S2 101.35(8)
C2 Fe1 S2 162.08(9)
C1 Fe1 S2 85.60(9)
S1 Fe1 S2 85.31(2)
C3 Fe1 Fe2 150.09(8)
C2 Fe1 Fe2 105.19(9)
C1 Fe1 Fe2 96.45(9)
S1 Fe1 Fe2 57.06(2)
S2 Fe1 Fe2 56.95(2)
C3 Fe1 Ca1 78.55(8)
C2 Fe1 Ca1 130.14(9)
C1 Fe1 Ca1 133.92(9)
S1 Fe1 Ca1 50.242(18)
S2 Fe1 Ca1 50.091(18)
Fe2 Fe1 Ca1 71.653(13)
C4 Fe2 C6 98.93(12)
C4 Fe2 C5 95.07(13)
C6 Fe2 C5 101.39(12)
C4 Fe2 S1 159.96(9)
C6 Fe2 S1 100.61(9)
C5 Fe2 S1 85.40(10)
C4 Fe2 S2 86.35(9)
C6 Fe2 S2 101.99(9)
C5 Fe2 S2 156.06(9)
S1 Fe2 S2 85.31(2)
C4 Fe2 Fe1 103.58(9)
C6 Fe2 Fe1 147.66(9)
C5 Fe2 Fe1 99.45(9)
S1 Fe2 Fe1 56.767(19)
S2 Fe2 Fe1 57.24(2)
C4 Fe2 Ca1 132.13(9)
C6 Fe2 Ca1 79.91(9)
C5 Fe2 Ca1 132.39(10)
S1 Fe2 Ca1 48.504(18)
S2 Fe2 Ca1 48.359(18)
Fe1 Fe2 Ca1 67.779(13)
O11 Ca1 O31 112.59(6)
O11 Ca1 O41 80.18(6)
O31 Ca1 O41 79.87(6)
O11 Ca1 O21 80.36(6)
O31 Ca1 O21 79.24(6)
O41 Ca1 O21 143.19(6)
O11 Ca1 S2 150.84(5)
O31 Ca1 S2 94.48(5)
O41 Ca1 S2 116.64(5)
O21 Ca1 S2 94.94(5)
O11 Ca1 S1 87.31(5)
O31 Ca1 S1 156.48(5)
O41 Ca1 S1 91.96(5)
O21 Ca1 S1 117.94(5)
S2 Ca1 S1 69.38(2)
O11 Ca1 Fe1 110.53(4)
O31 Ca1 Fe1 132.56(5)
O41 Ca1 Fe1 126.70(5)
O21 Ca1 Fe1 89.44(4)
S2 Ca1 Fe1 40.358(15)
S1 Ca1 Fe1 39.970(15)
O11 Ca1 Fe2 125.05(5)
O31 Ca1 Fe2 118.37(4)
O41 Ca1 Fe2 89.48(5)
O21 Ca1 Fe2 127.18(4)
S2 Ca1 Fe2 38.966(16)
S1 Ca1 Fe2 38.903(15)
Fe1 Ca1 Fe2 40.568(10)
Fe1 S1 Fe2 66.17(2)
Fe1 S1 Ca1 89.79(2)
Fe2 S1 Ca1 92.59(2)
Fe2 S2 Fe1 65.82(2)
Fe2 S2 Ca1 92.67(2)
Fe1 S2 Ca1 89.55(2)
C12 O11 C15 109.66(19)
C12 O11 Ca1 121.67(15)
C15 O11 Ca1 128.63(16)
C22 O21 C25 109.24(18)
C22 O21 Ca1 131.11(15)
C25 O21 Ca1 119.65(15)
C35 O31 C32 107.36(19)
C35 O31 Ca1 126.33(16)
C32 O31 Ca1 125.54(14)
C42 O41 C45 109.29(18)
C42 O41 Ca1 129.91(15)
C45 O41 Ca1 120.79(14)
O1 C1 Fe1 177.8(3)
O2 C2 Fe1 178.1(2)
O3 C3 Fe1 177.5(2)
O4 C4 Fe2 178.9(2)
O5 C5 Fe2 178.7(3)
O6 C6 Fe2 178.5(2)
O11 C12 C13 104.6(2)
O11 C12 H12A 110.8
C13 C12 H12A 110.8
O11 C12 H12B 110.8
C13 C12 H12B 110.8
H12A C12 H12B 108.9
C12 C13 C14 102.7(2)
C12 C13 H13A 111.2
C14 C13 H13A 111.2
C12 C13 H13B 111.2
C14 C13 H13B 111.2
H13A C13 H13B 109.1
C15 C14 C13 103.2(2)
C15 C14 H14A 111.1
C13 C14 H14A 111.1
C15 C14 H14B 111.1
C13 C14 H14B 111.1
H14A C14 H14B 109.1
O11 C15 C14 105.9(2)
O11 C15 H15A 110.6
C14 C15 H15A 110.6
O11 C15 H15B 110.6
C14 C15 H15B 110.6
H15A C15 H15B 108.7
O21 C22 C23 105.1(2)
O21 C22 H22A 110.7
C23 C22 H22A 110.7
O21 C22 H22B 110.7
C23 C22 H22B 110.7
H22A C22 H22B 108.8
C24 C23 C22 102.4(2)
C24 C23 H23A 111.3
C22 C23 H23A 111.3
C24 C23 H23B 111.3
C22 C23 H23B 111.3
H23A C23 H23B 109.2
C23 C24 C25 102.0(2)
C23 C24 H24A 111.4
C25 C24 H24A 111.4
C23 C24 H24B 111.4
C25 C24 H24B 111.4
H24A C24 H24B 109.2
O21 C25 C24 105.6(2)
O21 C25 H25A 110.6
C24 C25 H25A 110.6
O21 C25 H25B 110.6
C24 C25 H25B 110.6
H25A C25 H25B 108.8
O31 C32 C33 105.7(2)
O31 C32 H32A 110.6
C33 C32 H32A 110.6
O31 C32 H32B 110.6
C33 C32 H32B 110.6
H32A C32 H32B 108.7
C34 C33 C32 104.5(2)
C34 C33 H33A 110.9
C32 C33 H33A 110.9
C34 C33 H33B 110.9
C32 C33 H33B 110.9
H33A C33 H33B 108.9
C35 C34 C33 107.6(3)
C35 C34 H34A 110.2
C33 C34 H34A 110.2
C35 C34 H34B 110.2
C33 C34 H34B 110.2
H34A C34 H34B 108.5
C34 C35 O31 107.7(3)
C34 C35 H35A 110.2
O31 C35 H35A 110.2
C34 C35 H35B 110.2
O31 C35 H35B 110.2
H35A C35 H35B 108.5
O41 C42 C43 105.8(2)
O41 C42 H42A 110.6
C43 C42 H42A 110.6
O41 C42 H42B 110.6
C43 C42 H42B 110.6
H42A C42 H42B 108.7
C44 C43 C42 101.7(2)
C44 C43 H43A 111.4
C42 C43 H43A 111.4
C44 C43 H43B 111.4
C42 C43 H43B 111.4
H43A C43 H43B 109.3
C43 C44 C45 102.7(2)
C43 C44 H44A 111.2
C45 C44 H44A 111.2
C43 C44 H44B 111.2
C45 C44 H44B 111.2
H44A C44 H44B 109.1
O41 C45 C44 105.3(2)
O41 C45 H45A 110.7
C44 C45 H45A 110.7
O41 C45 H45B 110.7
C44 C45 H45B 110.7
H45A C45 H45B 108.8

loop_
_geom_bond_atom_site_label_1
_geom_bond_atom_site_label_2
_geom_bond_distance
_geom_bond_publ_flag
Fe1 C3 1.784(3) ?
Fe1 C2 1.784(3) ?
Fe1 C1 1.786(3) ?
Fe1 Fe2 2.5152(5) yes
Fe1 S1 2.2999(7) yes
Fe1 S2 2.3185(7) yes
Fe2 S1 2.3077(7) yes
Fe2 S2 2.3110(7) yes
Ca1 S1 2.7523(8) yes
Ca1 S2 2.7463(8) yes
Ca1 Fe1 3.5802(6) yes
Ca1 Fe2 3.6708(6) yes
Fe2 C4 1.783(3) ?
Fe2 C6 1.787(3) ?
Fe2 C5 1.793(3) ?
Ca1 O11 2.3513(17) ?
Ca1 O31 2.3773(17) ?
Ca1 O41 2.3858(16) ?
Ca1 O21 2.4128(16) ?
O1 C1 1.144(3) ?
O2 C2 1.142(3) ?
O3 C3 1.147(3) ?
O4 C4 1.143(3) ?
O5 C5 1.143(3) ?
O6 C6 1.146(3) ?
O11 C12 1.445(3) ?
O11 C15 1.448(3) ?
O21 C22 1.456(3) ?
O21 C25 1.456(3) ?
O31 C35 1.438(3) ?
O31 C32 1.445(3) ?
O41 C42 1.449(3) ?
O41 C45 1.450(3) ?
C12 C13 1.498(4) ?
C12 H12A 0.9900 ?
C12 H12B 0.9900 ?
C13 C14 1.512(5) ?
C13 H13A 0.9900 ?
C13 H13B 0.9900 ?
C14 C15 1.507(4) ?
C14 H14A 0.9900 ?
C14 H14B 0.9900 ?
C15 H15A 0.9900 ?
C15 H15B 0.9900 ?
C22 C23 1.519(4) ?
C22 H22A 0.9900 ?
C22 H22B 0.9900 ?
C23 C24 1.513(4) ?
C23 H23A 0.9900 ?
C23 H23B 0.9900 ?
C24 C25 1.517(4) ?
C24 H24A 0.9900 ?
C24 H24B 0.9900 ?
C25 H25A 0.9900 ?
C25 H25B 0.9900 ?
C32 C33 1.514(4) ?
C32 H32A 0.9900 ?
C32 H32B 0.9900 ?
C33 C34 1.511(4) ?
C33 H33A 0.9900 ?
C33 H33B 0.9900 ?
C34 C35 1.421(4) ?
C34 H34A 0.9900 ?
C34 H34B 0.9900 ?
C35 H35A 0.9900 ?
C35 H35B 0.9900 ?
C42 C43 1.519(4) ?
C42 H42A 0.9900 ?
C42 H42B 0.9900 ?
C43 C44 1.511(4) ?
C43 H43A 0.9900 ?
C43 H43B 0.9900 ?
C44 C45 1.513(3) ?
C44 H44A 0.9900 ?
C44 H44B 0.9900 ?
C45 H45A 0.9900 ?
C45 H45B 0.9900 ?

loop_
_geom_hbond_atom_site_label_D
_geom_hbond_atom_site_label_H
_geom_hbond_atom_site_label_A
_geom_hbond_site_symmetry_A
_geom_hbond_distance_DH
_geom_hbond_distance_HA
_geom_hbond_distance_DA
_geom_hbond_angle_DHA
C34 H34A O1 3_456 0.99 2.57 3.437(5) 146.2
C34 H34B O2 2_664 0.99 2.62 3.329(4) 128.8
C42 H42A O6 3_466 0.99 2.63 3.362(4) 130.6
C45 H45B O3 4_656 0.99 2.65 3.470(3) 140.7
C15 H15A O1 1_455 0.99 2.67 3.561(3) 149.6
